data_4336709
loop_
_publ_author_name
'Natasha Van Damme'
'Alan J. Lough'
'Serge I. Gorelsky'
'Martin T. Lemaire'

_publ_section_title
;
 Molecular and Electronic Structures of Complexes Containing
 1-(2-pyridylazo)-2-phenanthrol (PAPL): Revisiting a Redox-Active Ligand
;
_journal_name_full 'Inorganic Chemistry'
_journal_page_first 13021
_journal_page_last 13028
_journal_paper_doi 10.1021/ic401618u
_journal_volume 52
_journal_year 2013
_chemical_formula_moiety 'C38 H24 N6 O2 Zn, C4 H10 O'
_chemical_formula_sum 'C42 H34 N6 O3 Zn'
_chemical_formula_weight 736.12
_chemical_name_systematic
; 
 ? 
;
_space_group_IT_number 14
_symmetry_cell_setting monoclinic
_symmetry_space_group_name_Hall '-P 2ybc'
_symmetry_space_group_name_H-M 'P 1 21/c 1'
_atom_sites_solution_hydrogens geom
_atom_sites_solution_primary direct
_atom_sites_solution_secondary difmap
_audit_creation_method SHELXL-97
_cell_angle_alpha 90.00
_cell_angle_beta 119.539(3)
_cell_angle_gamma 90.00
_cell_formula_units_Z 4
_cell_length_a 13.1546(12)
_cell_length_b 22.634(2)
_cell_length_c 13.0599(11)
_cell_measurement_reflns_used 9868
_cell_measurement_temperature 147(2)
_cell_measurement_theta_max 66.38
_cell_measurement_theta_min 3.86
_cell_volume 3383.0(5)
_computing_cell_refinement APEX2
_computing_data_collection 'APEX2 (Bruker, 2007)'
_computing_data_reduction 'SAINT (Bruker, 2007)'
_computing_molecular_graphics 'PLATON (Spek, 2009)'
_computing_publication_material 'SHELXTL (Sheldrick, 2008)'
_computing_structure_refinement 'SHELXL-97 (Sheldrick, 2008)'
_computing_structure_solution 'SHELXS-97 (Sheldrick, 2008)'
_diffrn_ambient_temperature 147(2)
_diffrn_measured_fraction_theta_full 0.979
_diffrn_measured_fraction_theta_max 0.979
_diffrn_measurement_device_type 'Bruker Kappa APEX-DUO CCD'
_diffrn_measurement_method '\f and \w scans'
_diffrn_radiation_monochromator 'multi-layer optics'
_diffrn_radiation_source 'Bruker ImuS'
_diffrn_radiation_type CuK\a
_diffrn_radiation_wavelength 1.54178
_diffrn_reflns_av_R_equivalents 0.0303
_diffrn_reflns_av_sigmaI/netI 0.0275
_diffrn_reflns_limit_h_max 15
_diffrn_reflns_limit_h_min -14
_diffrn_reflns_limit_k_max 26
_diffrn_reflns_limit_k_min -26
_diffrn_reflns_limit_l_max 9
_diffrn_reflns_limit_l_min -15
_diffrn_reflns_number 22567
_diffrn_reflns_theta_full 66.43
_diffrn_reflns_theta_max 66.43
_diffrn_reflns_theta_min 3.86
_exptl_absorpt_coefficient_mu 1.423
_exptl_absorpt_correction_T_max 0.7528
_exptl_absorpt_correction_T_min 0.6837
_exptl_absorpt_correction_type multi-scan
_exptl_absorpt_process_details 'SADABS (Sheldrick, 1996)'
_exptl_crystal_colour red
_exptl_crystal_density_diffrn 1.445
_exptl_crystal_description needle
_exptl_crystal_F_000 1528
_exptl_crystal_size_max 0.23
_exptl_crystal_size_mid 0.09
_exptl_crystal_size_min 0.03
_refine_diff_density_max 0.841
_refine_diff_density_min -0.473
_refine_diff_density_rms 0.057
_refine_ls_extinction_method none
_refine_ls_goodness_of_fit_ref 1.031
_refine_ls_hydrogen_treatment constr
_refine_ls_matrix_type full
_refine_ls_number_parameters 478
_refine_ls_number_reflns 5823
_refine_ls_number_restraints 7
_refine_ls_restrained_S_all 1.033
_refine_ls_R_factor_all 0.0381
_refine_ls_R_factor_gt 0.0363
_refine_ls_shift/su_max 0.002
_refine_ls_shift/su_mean 0.000
_refine_ls_structure_factor_coef Fsqd
_refine_ls_weighting_details 'calc w=1/[\s^2^(Fo^2^)+(0.0420P)^2^+3.3553P] where P=(Fo^2^+2Fc^2^)/3'
_refine_ls_weighting_scheme calc
_refine_ls_wR_factor_gt 0.0934
_refine_ls_wR_factor_ref 0.0949
_reflns_number_gt 5493
_reflns_number_total 5823
_reflns_threshold_expression I>2\s(I)
_cod_data_source_file ic401618u_si_001.cif
_cod_data_source_block d12279
_cod_original_sg_symbol_H-M 'P 21/c'
_cod_database_code 4336709

loop_
_symmetry_equiv_pos_as_xyz
'x, y, z'
'-x, y+1/2, -z+1/2'
'-x, -y, -z'
'x, -y-1/2, z-1/2'

loop_
_atom_site_label
_atom_site_type_symbol
_atom_site_fract_x
_atom_site_fract_y
_atom_site_fract_z
_atom_site_U_iso_or_equiv
_atom_site_adp_type
_atom_site_occupancy
_atom_site_symmetry_multiplicity
_atom_site_calc_flag
_atom_site_refinement_flags
_atom_site_disorder_assembly
_atom_site_disorder_group
Zn1 Zn 0.55744(2) 0.558435(11) 0.26006(2) 0.02259(10) Uani 1 1 d . . .
O1 O 0.64327(12) 0.63857(6) 0.26547(11) 0.0271(3) Uani 1 1 d . . .
O2 O 0.70185(12) 0.50536(6) 0.29877(11) 0.0261(3) Uani 1 1 d . . .
N1 N 0.47954(13) 0.58544(7) 0.08053(13) 0.0197(3) Uani 1 1 d . . .
N2 N 0.40119(14) 0.55281(7) -0.00164(14) 0.0228(3) Uani 1 1 d . . .
N3 N 0.43416(14) 0.49117(7) 0.16009(14) 0.0231(3) Uani 1 1 d . . .
N4 N 0.63059(13) 0.54015(7) 0.44386(13) 0.0203(3) Uani 1 1 d . . .
N5 N 0.58222(14) 0.56153(7) 0.50216(14) 0.0235(4) Uani 1 1 d . . .
N6 N 0.44391(14) 0.59886(8) 0.31342(14) 0.0252(4) Uani 1 1 d . . .
C1 C 0.60780(17) 0.66252(9) 0.16541(17) 0.0227(4) Uani 1 1 d . . .
C2 C 0.66191(17) 0.71760(9) 0.15807(17) 0.0241(4) Uani 1 1 d . . .
C3 C 0.74846(18) 0.74382(9) 0.26197(19) 0.0296(4) Uani 1 1 d . . .
H3A H 0.7723 0.7250 0.3354 0.036 Uiso 1 1 calc R . .
C4 C 0.79928(18) 0.79643(10) 0.2592(2) 0.0332(5) Uani 1 1 d . . .
H4A H 0.8581 0.8138 0.3300 0.040 Uiso 1 1 calc R . .
C5 C 0.76372(18) 0.82404(10) 0.1515(2) 0.0331(5) Uani 1 1 d . . .
H5A H 0.7970 0.8609 0.1493 0.040 Uiso 1 1 calc R . .
C6 C 0.68087(18) 0.79842(9) 0.0483(2) 0.0300(5) Uani 1 1 d . . .
H6A H 0.6594 0.8173 -0.0245 0.036 Uiso 1 1 calc R . .
C7 C 0.62738(17) 0.74468(9) 0.04873(18) 0.0242(4) Uani 1 1 d . . .
C8 C 0.53721(17) 0.71707(9) -0.05991(17) 0.0242(4) Uani 1 1 d . . .
C9 C 0.50787(19) 0.74139(10) -0.17005(19) 0.0315(5) Uani 1 1 d . . .
H9A H 0.5471 0.7759 -0.1736 0.038 Uiso 1 1 calc R . .
C10 C 0.4234(2) 0.71622(10) -0.27284(19) 0.0361(5) Uani 1 1 d . . .
H10A H 0.4050 0.7332 -0.3465 0.043 Uiso 1 1 calc R . .
C11 C 0.3654(2) 0.66624(10) -0.26871(18) 0.0332(5) Uani 1 1 d . . .
H11A H 0.3061 0.6494 -0.3398 0.040 Uiso 1 1 calc R . .
C12 C 0.39270(18) 0.64039(9) -0.16195(17) 0.0266(4) Uani 1 1 d . . .
H12A H 0.3523 0.6059 -0.1606 0.032 Uiso 1 1 calc R . .
C13 C 0.47999(16) 0.66492(8) -0.05525(17) 0.0223(4) Uani 1 1 d . . .
C14 C 0.51665(16) 0.63719(8) 0.05880(16) 0.0212(4) Uani 1 1 d . . .
C15 C 0.37944(16) 0.50070(8) 0.04354(16) 0.0216(4) Uani 1 1 d . . .
C16 C 0.30001(17) 0.46054(9) -0.03647(18) 0.0261(4) Uani 1 1 d . . .
H16A H 0.2624 0.4681 -0.1187 0.031 Uiso 1 1 calc R . .
C17 C 0.27701(18) 0.40939(9) 0.0062(2) 0.0304(5) Uani 1 1 d . . .
H17A H 0.2234 0.3812 -0.0467 0.037 Uiso 1 1 calc R . .
C18 C 0.33236(19) 0.39947(9) 0.1261(2) 0.0319(5) Uani 1 1 d . . .
H18A H 0.3173 0.3647 0.1572 0.038 Uiso 1 1 calc R . .
C19 C 0.41003(19) 0.44147(9) 0.19926(19) 0.0291(5) Uani 1 1 d . . .
H19A H 0.4484 0.4348 0.2818 0.035 Uiso 1 1 calc R . .
C20 C 0.76065(16) 0.49042(8) 0.40529(17) 0.0223(4) Uani 1 1 d . . .
C21 C 0.86569(17) 0.45430(8) 0.44261(18) 0.0234(4) Uani 1 1 d . . .
C22 C 0.89705(18) 0.43755(9) 0.35822(19) 0.0278(4) Uani 1 1 d . . .
H22A H 0.8480 0.4481 0.2781 0.033 Uiso 1 1 calc R . .
C23 C 0.99769(19) 0.40615(10) 0.3902(2) 0.0332(5) Uani 1 1 d . . .
H23A H 1.0180 0.3949 0.3325 0.040 Uiso 1 1 calc R . .
C24 C 1.06968(18) 0.39102(10) 0.5077(2) 0.0336(5) Uani 1 1 d . . .
H24A H 1.1402 0.3700 0.5305 0.040 Uiso 1 1 calc R . .
C25 C 1.03915(18) 0.40643(9) 0.5910(2) 0.0312(5) Uani 1 1 d . . .
H25A H 1.0887 0.3952 0.6706 0.037 Uiso 1 1 calc R . .
C26 C 0.93655(17) 0.43833(8) 0.56126(18) 0.0250(4) Uani 1 1 d . . .
C27 C 0.90379(17) 0.45670(9) 0.64890(17) 0.0255(4) Uani 1 1 d . . .
C28 C 0.9726(2) 0.44113(10) 0.7675(2) 0.0352(5) Uani 1 1 d . . .
H28A H 1.0407 0.4180 0.7905 0.042 Uiso 1 1 calc R . .
C29 C 0.9446(2) 0.45834(12) 0.8518(2) 0.0413(6) Uani 1 1 d . . .
H29A H 0.9925 0.4468 0.9315 0.050 Uiso 1 1 calc R . .
C30 C 0.8467(2) 0.49244(11) 0.81971(19) 0.0382(5) Uani 1 1 d . . .
H30A H 0.8279 0.5048 0.8778 0.046 Uiso 1 1 calc R . .
C31 C 0.77601(18) 0.50878(10) 0.70412(17) 0.0286(4) Uani 1 1 d . . .
H31A H 0.7086 0.5321 0.6834 0.034 Uiso 1 1 calc R . .
C32 C 0.80225(17) 0.49129(9) 0.61565(17) 0.0235(4) Uani 1 1 d . . .
C33 C 0.72922(16) 0.50787(8) 0.49271(16) 0.0210(4) Uani 1 1 d . . .
C34 C 0.48011(16) 0.59364(9) 0.42872(16) 0.0226(4) Uani 1 1 d . . .
C35 C 0.41915(19) 0.61998(10) 0.47850(19) 0.0323(5) Uani 1 1 d . . .
H35A H 0.4475 0.6171 0.5608 0.039 Uiso 1 1 calc R . .
C36 C 0.3174(2) 0.65022(11) 0.4076(2) 0.0361(5) Uani 1 1 d . . .
H36A H 0.2746 0.6682 0.4403 0.043 Uiso 1 1 calc R . .
C37 C 0.27843(19) 0.65401(11) 0.2887(2) 0.0356(5) Uani 1 1 d . . .
H37A H 0.2078 0.6740 0.2375 0.043 Uiso 1 1 calc R . .
C38 C 0.34471(19) 0.62799(10) 0.24593(18) 0.0331(5) Uani 1 1 d . . .
H38A H 0.3184 0.6310 0.1641 0.040 Uiso 1 1 calc R . .
O1S O 0.05877(17) 0.68730(11) 0.01549(16) 0.0489(7) Uani 0.843(5) 1 d PD A 1
C1S C -0.0312(3) 0.73220(17) 0.1113(3) 0.0722(10) Uani 1 1 d . A 1
H1S1 H -0.0443 0.7700 0.1396 0.108 Uiso 0.843(5) 1 calc PR A 1
H1S2 H 0.0092 0.7050 0.1778 0.108 Uiso 0.843(5) 1 calc PR A 1
H1S3 H -0.1065 0.7151 0.0538 0.108 Uiso 0.843(5) 1 calc PR A 1
C2S C 0.0414(3) 0.74200(13) 0.0549(3) 0.0618(8) Uani 1 1 d D A 1
H2S1 H 0.0014 0.7696 -0.0123 0.074 Uiso 0.843(5) 1 calc PR A 1
H2S2 H 0.1176 0.7595 0.1122 0.074 Uiso 0.843(5) 1 calc PR A 1
C3S C 0.1203(3) 0.6854(3) -0.0476(3) 0.1059(18) Uani 1 1 d D A 1
H3S1 H 0.2002 0.7013 0.0015 0.127 Uiso 0.843(5) 1 calc PR A 1
H3S2 H 0.0798 0.7099 -0.1195 0.127 Uiso 0.843(5) 1 calc PR A 1
C4S C 0.1263(4) 0.6215(3) -0.0809(4) 0.111(2) Uani 0.843(5) 1 d PD A 1
H4S1 H 0.1689 0.6195 -0.1247 0.167 Uiso 0.843(5) 1 calc PR A 1
H4S2 H 0.0469 0.6062 -0.1300 0.167 Uiso 0.843(5) 1 calc PR A 1
H4S3 H 0.1669 0.5975 -0.0093 0.167 Uiso 0.843(5) 1 calc PR A 1
O1SA O 0.099(2) 0.7411(4) -0.013(2) 0.149(11) Uiso 0.157(5) 1 d PD A 2
H1S4 H -0.0053 0.7587 0.1789 0.108 Uiso 0.157(5) 1 calc PR A 2
H1S5 H -0.0231 0.6911 0.1379 0.108 Uiso 0.157(5) 1 calc PR A 2
H1S6 H -0.1133 0.7403 0.0543 0.108 Uiso 0.157(5) 1 calc PR A 2
H2S3 H 0.0192 0.7841 0.0380 0.074 Uiso 0.157(5) 1 calc PR A 2
H2S4 H 0.1154 0.7435 0.1308 0.074 Uiso 0.157(5) 1 calc PR A 2
H3S3 H 0.0457 0.6673 -0.1068 0.127 Uiso 0.157(5) 1 calc PR A 2
H3S4 H 0.1579 0.6587 0.0212 0.127 Uiso 0.157(5) 1 calc PR A 2
C4SA C 0.2000(17) 0.6943(10) -0.0997(19) 0.071(6) Uiso 0.157(5) 1 d PD A 2
H4S4 H 0.2160 0.6561 -0.1240 0.106 Uiso 0.157(5) 1 calc PR A 2
H4S5 H 0.2736 0.7122 -0.0405 0.106 Uiso 0.157(5) 1 calc PR A 2
H4S6 H 0.1618 0.7205 -0.1683 0.106 Uiso 0.157(5) 1 calc PR A 2

loop_
_atom_site_aniso_label
_atom_site_aniso_U_11
_atom_site_aniso_U_22
_atom_site_aniso_U_33
_atom_site_aniso_U_23
_atom_site_aniso_U_13
_atom_site_aniso_U_12
Zn1 0.02238(15) 0.02765(16) 0.01546(15) 0.00248(10) 0.00759(11) 0.00291(10)
O1 0.0284(7) 0.0296(7) 0.0185(7) -0.0003(6) 0.0079(6) -0.0027(6)
O2 0.0237(7) 0.0341(8) 0.0192(7) 0.0020(6) 0.0094(6) 0.0057(6)
N1 0.0193(8) 0.0216(8) 0.0178(8) -0.0001(6) 0.0089(6) 0.0012(6)
N2 0.0251(8) 0.0230(8) 0.0189(8) 0.0006(6) 0.0098(7) -0.0010(7)
N3 0.0232(8) 0.0259(9) 0.0206(8) 0.0031(7) 0.0111(7) 0.0037(7)
N4 0.0185(8) 0.0224(8) 0.0184(8) 0.0011(6) 0.0078(6) -0.0006(6)
N5 0.0222(8) 0.0282(9) 0.0196(8) 0.0025(6) 0.0099(7) 0.0041(7)
N6 0.0240(8) 0.0296(9) 0.0191(8) 0.0028(7) 0.0083(7) 0.0039(7)
C1 0.0223(9) 0.0235(10) 0.0227(10) -0.0005(8) 0.0114(8) 0.0040(8)
C2 0.0216(9) 0.0238(10) 0.0276(10) -0.0027(8) 0.0128(8) 0.0015(8)
C3 0.0256(10) 0.0320(11) 0.0287(11) -0.0045(9) 0.0115(9) -0.0009(9)
C4 0.0249(10) 0.0336(12) 0.0396(12) -0.0105(10) 0.0147(10) -0.0048(9)
C5 0.0269(11) 0.0260(11) 0.0480(13) -0.0037(10) 0.0197(10) -0.0034(9)
C6 0.0266(10) 0.0256(11) 0.0385(12) 0.0033(9) 0.0165(9) 0.0014(8)
C7 0.0214(9) 0.0230(10) 0.0297(10) 0.0001(8) 0.0137(8) 0.0035(8)
C8 0.0243(10) 0.0222(10) 0.0266(10) 0.0026(8) 0.0130(8) 0.0038(8)
C9 0.0355(12) 0.0269(11) 0.0321(11) 0.0075(9) 0.0167(10) -0.0003(9)
C10 0.0431(13) 0.0372(13) 0.0247(11) 0.0094(9) 0.0142(10) -0.0012(10)
C11 0.0356(12) 0.0363(12) 0.0207(10) 0.0034(9) 0.0085(9) -0.0011(9)
C12 0.0283(10) 0.0272(10) 0.0218(10) 0.0030(8) 0.0103(8) -0.0019(8)
C13 0.0227(9) 0.0229(10) 0.0217(9) 0.0017(8) 0.0112(8) 0.0034(8)
C14 0.0213(9) 0.0217(9) 0.0210(9) 0.0005(7) 0.0107(8) 0.0013(7)
C15 0.0213(9) 0.0235(10) 0.0215(9) 0.0025(8) 0.0116(8) 0.0034(7)
C16 0.0261(10) 0.0262(10) 0.0238(10) 0.0004(8) 0.0107(8) 0.0007(8)
C17 0.0283(11) 0.0239(10) 0.0387(12) -0.0010(9) 0.0161(9) -0.0010(8)
C18 0.0338(11) 0.0255(11) 0.0422(12) 0.0091(9) 0.0231(10) 0.0029(9)
C19 0.0316(11) 0.0316(11) 0.0273(11) 0.0107(9) 0.0169(9) 0.0070(9)
C20 0.0192(9) 0.0222(9) 0.0228(10) -0.0013(8) 0.0085(8) -0.0025(7)
C21 0.0197(9) 0.0202(9) 0.0280(10) -0.0017(8) 0.0099(8) -0.0020(7)
C22 0.0258(10) 0.0260(10) 0.0308(11) -0.0040(8) 0.0133(9) -0.0013(8)
C23 0.0313(11) 0.0295(11) 0.0424(13) -0.0067(10) 0.0209(10) 0.0003(9)
C24 0.0231(10) 0.0272(11) 0.0468(13) -0.0038(10) 0.0143(10) 0.0047(8)
C25 0.0233(10) 0.0281(11) 0.0340(11) 0.0015(9) 0.0079(9) 0.0026(8)
C26 0.0197(9) 0.0212(10) 0.0290(11) -0.0008(8) 0.0081(8) -0.0017(7)
C27 0.0204(9) 0.0261(10) 0.0252(10) 0.0024(8) 0.0075(8) -0.0006(8)
C28 0.0243(11) 0.0421(13) 0.0300(11) 0.0076(9) 0.0063(9) 0.0088(9)
C29 0.0345(12) 0.0575(15) 0.0212(11) 0.0094(10) 0.0054(10) 0.0097(11)
C30 0.0371(12) 0.0519(14) 0.0218(11) 0.0055(10) 0.0116(10) 0.0082(11)
C31 0.0242(10) 0.0362(12) 0.0217(10) 0.0049(9) 0.0085(8) 0.0056(9)
C32 0.0202(9) 0.0248(10) 0.0212(9) 0.0027(8) 0.0070(8) -0.0009(8)
C33 0.0180(9) 0.0220(9) 0.0203(9) 0.0012(7) 0.0074(8) 0.0002(7)
C34 0.0198(9) 0.0253(10) 0.0197(9) 0.0023(8) 0.0074(8) 0.0009(8)
C35 0.0317(11) 0.0429(13) 0.0235(10) 0.0071(9) 0.0146(9) 0.0108(10)
C36 0.0317(11) 0.0441(13) 0.0360(12) 0.0050(10) 0.0192(10) 0.0133(10)
C37 0.0263(11) 0.0426(13) 0.0317(12) 0.0081(10) 0.0094(9) 0.0133(10)
C38 0.0284(11) 0.0433(13) 0.0206(10) 0.0056(9) 0.0067(9) 0.0095(9)
O1S 0.0391(12) 0.0800(17) 0.0254(10) 0.0105(10) 0.0144(9) 0.0290(11)
C1S 0.062(2) 0.087(2) 0.064(2) -0.0029(18) 0.0284(17) 0.0289(18)
C2S 0.0461(16) 0.0532(18) 0.0615(18) 0.0202(14) 0.0076(14) 0.0058(13)
C3S 0.057(2) 0.200(6) 0.053(2) 0.024(3) 0.0208(17) 0.044(3)
C4S 0.076(3) 0.194(6) 0.045(2) -0.035(3) 0.015(2) 0.059(4)
C1SA 0.062(2) 0.087(2) 0.064(2) -0.0029(18) 0.0284(17) 0.0289(18)
C2SA 0.0461(16) 0.0532(18) 0.0615(18) 0.0202(14) 0.0076(14) 0.0058(13)
C3SA 0.057(2) 0.200(6) 0.053(2) 0.024(3) 0.0208(17) 0.044(3)

loop_
_atom_type_symbol
_atom_type_description
_atom_type_scat_dispersion_real
_atom_type_scat_dispersion_imag
_atom_type_scat_source
C C 0.0181 0.0091 'International Tables Vol C Tables 4.2.6.8 and 6.1.1.4'
H H 0.0000 0.0000 'International Tables Vol C Tables 4.2.6.8 and 6.1.1.4'
N N 0.0311 0.0180 'International Tables Vol C Tables 4.2.6.8 and 6.1.1.4'
O O 0.0492 0.0322 'International Tables Vol C Tables 4.2.6.8 and 6.1.1.4'
Zn Zn -1.5491 0.6778 'International Tables Vol C Tables 4.2.6.8 and 6.1.1.4'

loop_
_geom_angle_atom_site_label_1
_geom_angle_atom_site_label_2
_geom_angle_atom_site_label_3
_geom_angle
O2 Zn1 O1 94.48(6)
O2 Zn1 N1 108.52(5)
O1 Zn1 N1 75.57(5)
O2 Zn1 N3 93.66(6)
O1 Zn1 N3 149.51(6)
N1 Zn1 N3 73.98(6)
O2 Zn1 N6 149.86(6)
O1 Zn1 N6 93.96(6)
N1 Zn1 N6 101.60(6)
N3 Zn1 N6 93.57(6)
O2 Zn1 N4 76.41(5)
O1 Zn1 N4 100.98(6)
N1 Zn1 N4 174.04(6)
N3 Zn1 N4 109.49(6)
N6 Zn1 N4 73.59(6)
C1 O1 Zn1 114.27(12)
C20 O2 Zn1 114.32(12)
N2 N1 C14 122.94(16)
N2 N1 Zn1 120.23(12)
C14 N1 Zn1 116.84(12)
N1 N2 C15 111.96(15)
C19 N3 C15 118.25(18)
C19 N3 Zn1 128.14(14)
C15 N3 Zn1 113.56(13)
N5 N4 C33 124.03(16)
N5 N4 Zn1 120.31(12)
C33 N4 Zn1 115.61(12)
N4 N5 C34 111.75(15)
C38 N6 C34 118.36(18)
C38 N6 Zn1 127.48(14)
C34 N6 Zn1 114.15(13)
O1 C1 C14 122.29(18)
O1 C1 C2 119.15(17)
C14 C1 C2 118.56(17)
C3 C2 C7 119.95(19)
C3 C2 C1 119.13(18)
C7 C2 C1 120.92(18)
C4 C3 C2 121.0(2)
C4 C3 H3A 119.5
C2 C3 H3A 119.5
C3 C4 C5 119.3(2)
C3 C4 H4A 120.3
C5 C4 H4A 120.3
C6 C5 C4 120.7(2)
C6 C5 H5A 119.7
C4 C5 H5A 119.7
C5 C6 C7 121.1(2)
C5 C6 H6A 119.5
C7 C6 H6A 119.5
C6 C7 C2 117.97(19)
C6 C7 C8 122.13(19)
C2 C7 C8 119.89(18)
C9 C8 C13 119.12(19)
C9 C8 C7 120.43(18)
C13 C8 C7 120.44(17)
C10 C9 C8 121.3(2)
C10 C9 H9A 119.4
C8 C9 H9A 119.4
C9 C10 C11 119.8(2)
C9 C10 H10A 120.1
C11 C10 H10A 120.1
C10 C11 C12 120.7(2)
C10 C11 H11A 119.6
C12 C11 H11A 119.6
C11 C12 C13 120.57(19)
C11 C12 H12A 119.7
C13 C12 H12A 119.7
C12 C13 C8 118.43(18)
C12 C13 C14 122.44(18)
C8 C13 C14 119.08(17)
N1 C14 C1 110.98(16)
N1 C14 C13 127.89(17)
C1 C14 C13 121.01(17)
N3 C15 C16 122.10(18)
N3 C15 N2 120.20(17)
C16 C15 N2 117.70(17)
C17 C16 C15 118.53(19)
C17 C16 H16A 120.7
C15 C16 H16A 120.7
C16 C17 C18 119.7(2)
C16 C17 H17A 120.1
C18 C17 H17A 120.1
C19 C18 C17 118.03(19)
C19 C18 H18A 121.0
C17 C18 H18A 121.0
N3 C19 C18 123.38(19)
N3 C19 H19A 118.3
C18 C19 H19A 118.3
O2 C20 C33 122.62(17)
O2 C20 C21 118.79(17)
C33 C20 C21 118.59(17)
C26 C21 C22 120.21(18)
C26 C21 C20 120.92(18)
C22 C21 C20 118.83(18)
C23 C22 C21 120.8(2)
C23 C22 H22A 119.6
C21 C22 H22A 119.6
C22 C23 C24 119.6(2)
C22 C23 H23A 120.2
C24 C23 H23A 120.2
C25 C24 C23 120.22(19)
C25 C24 H24A 119.9
C23 C24 H24A 119.9
C24 C25 C26 121.8(2)
C24 C25 H25A 119.1
C26 C25 H25A 119.1
C21 C26 C25 117.44(19)
C21 C26 C27 119.76(18)
C25 C26 C27 122.77(19)
C28 C27 C32 118.36(19)
C28 C27 C26 120.87(19)
C32 C27 C26 120.77(18)
C29 C28 C27 122.1(2)
C29 C28 H28A 119.0
C27 C28 H28A 119.0
C30 C29 C28 119.5(2)
C30 C29 H29A 120.2
C28 C29 H29A 120.2
C31 C30 C29 120.6(2)
C31 C30 H30A 119.7
C29 C30 H30A 119.7
C30 C31 C32 121.0(2)
C30 C31 H31A 119.5
C32 C31 H31A 119.5
C31 C32 C27 118.42(18)
C31 C32 C33 122.28(18)
C27 C32 C33 119.30(18)
N4 C33 C20 110.98(16)
N4 C33 C32 128.38(18)
C20 C33 C32 120.63(17)
N6 C34 C35 121.28(18)
N6 C34 N5 120.09(17)
C35 C34 N5 118.62(17)
C36 C35 C34 119.48(19)
C36 C35 H35A 120.3
C34 C35 H35A 120.3
C35 C36 C37 119.2(2)
C35 C36 H36A 120.4
C37 C36 H36A 120.4
C36 C37 C38 118.2(2)
C36 C37 H37A 120.9
C38 C37 H37A 120.9
N6 C38 C37 123.5(2)
N6 C38 H38A 118.3
C37 C38 H38A 118.3
C2S O1S C3S 119.0(3)
C2S C1S H1S1 109.5
C2S C1S H1S2 109.5
H1S1 C1S H1S2 109.5
C2S C1S H1S3 109.5
H1S1 C1S H1S3 109.5
H1S2 C1S H1S3 109.5
O1S C2S C1S 108.1(3)
O1S C2S H2S1 110.1
C1S C2S H2S1 110.1
O1S C2S H2S2 110.1
C1S C2S H2S2 110.1
H2S1 C2S H2S2 108.4
O1S C3S C4S 108.7(4)
O1S C3S H3S1 110.0
C4S C3S H3S1 110.0
O1S C3S H3S2 110.0
C4S C3S H3S2 110.0
H3S1 C3S H3S2 108.3
C3S C4S H4S1 109.5
C3S C4S H4S2 109.5
H4S1 C4S H4S2 109.5
C3S C4S H4S3 109.5
H4S1 C4S H4S3 109.5
H4S2 C4S H4S3 109.5
H4S4 C4SA H4S5 109.5
H4S4 C4SA H4S6 109.5
H4S5 C4SA H4S6 109.5

loop_
_geom_bond_atom_site_label_1
_geom_bond_atom_site_label_2
_geom_bond_distance
Zn1 O2 2.0881(14)
Zn1 O1 2.1190(14)
Zn1 N1 2.1335(15)
Zn1 N3 2.1365(17)
Zn1 N6 2.1400(17)
Zn1 N4 2.1405(15)
O1 C1 1.272(2)
O2 C20 1.260(2)
N1 N2 1.292(2)
N1 C14 1.352(2)
N2 C15 1.410(3)
N3 C19 1.337(3)
N3 C15 1.342(2)
N4 N5 1.302(2)
N4 C33 1.345(2)
N5 C34 1.408(2)
N6 C38 1.334(3)
N6 C34 1.342(2)
C1 C14 1.435(3)
C1 C2 1.462(3)
C2 C3 1.402(3)
C2 C7 1.408(3)
C3 C4 1.375(3)
C3 H3A 0.9500
C4 C5 1.392(3)
C4 H4A 0.9500
C5 C6 1.376(3)
C5 H5A 0.9500
C6 C7 1.407(3)
C6 H6A 0.9500
C7 C8 1.467(3)
C8 C9 1.405(3)
C8 C13 1.417(3)
C9 C10 1.375(3)
C9 H9A 0.9500
C10 C11 1.381(3)
C10 H10A 0.9500
C11 C12 1.386(3)
C11 H11A 0.9500
C12 C13 1.411(3)
C12 H12A 0.9500
C13 C14 1.462(3)
C15 C16 1.390(3)
C16 C17 1.381(3)
C16 H16A 0.9500
C17 C18 1.382(3)
C17 H17A 0.9500
C18 C19 1.378(3)
C18 H18A 0.9500
C19 H19A 0.9500
C20 C33 1.448(3)
C20 C21 1.467(3)
C21 C26 1.406(3)
C21 C22 1.406(3)
C22 C23 1.374(3)
C22 H22A 0.9500
C23 C24 1.391(3)
C23 H23A 0.9500
C24 C25 1.377(3)
C24 H24A 0.9500
C25 C26 1.406(3)
C25 H25A 0.9500
C26 C27 1.468(3)
C27 C28 1.400(3)
C27 C32 1.419(3)
C28 C29 1.378(3)
C28 H28A 0.9500
C29 C30 1.377(3)
C29 H29A 0.9500
C30 C31 1.377(3)
C30 H30A 0.9500
C31 C32 1.416(3)
C31 H31A 0.9500
C32 C33 1.456(3)
C34 C35 1.391(3)
C35 C36 1.377(3)
C35 H35A 0.9500
C36 C37 1.377(3)
C36 H36A 0.9500
C37 C38 1.378(3)
C37 H37A 0.9500
C38 H38A 0.9500
O1S C2S 1.402(3)
O1S C3S 1.412(3)
C1S C2S 1.483(5)
C1S H1S1 0.9800
C1S H1S2 0.9800
C1S H1S3 0.9800
C2S H2S1 0.9900
C2S H2S2 0.9900
C3S C4S 1.524(7)
C3S H3S1 0.9900
C3S H3S2 0.9900
C4S H4S1 0.9800
C4S H4S2 0.9800
C4S H4S3 0.9800
C4SA H4S4 0.9800
C4SA H4S5 0.9800
C4SA H4S6 0.9800

loop_
_geom_torsion_atom_site_label_1
_geom_torsion_atom_site_label_2
_geom_torsion_atom_site_label_3
_geom_torsion_atom_site_label_4
_geom_torsion
O2 Zn1 O1 C1 108.67(13)
N1 Zn1 O1 C1 0.68(13)
N3 Zn1 O1 C1 3.6(2)
N6 Zn1 O1 C1 -100.29(13)
N4 Zn1 O1 C1 -174.33(13)
O1 Zn1 O2 C20 98.46(14)
N1 Zn1 O2 C20 174.73(13)
N3 Zn1 O2 C20 -110.95(14)
N6 Zn1 O2 C20 -7.4(2)
N4 Zn1 O2 C20 -1.77(13)
O2 Zn1 N1 N2 87.92(14)
O1 Zn1 N1 N2 177.86(15)
N3 Zn1 N1 N2 -0.58(13)
N6 Zn1 N1 N2 -90.99(14)
O2 Zn1 N1 C14 -91.78(13)
O1 Zn1 N1 C14 -1.84(13)
N3 Zn1 N1 C14 179.72(14)
N6 Zn1 N1 C14 89.30(14)
C14 N1 N2 C15 178.85(16)
Zn1 N1 N2 C15 -0.8(2)
O2 Zn1 N3 C19 70.90(17)
O1 Zn1 N3 C19 176.15(15)
N1 Zn1 N3 C19 179.13(18)
N6 Zn1 N3 C19 -79.82(17)
N4 Zn1 N3 C19 -5.97(18)
O2 Zn1 N3 C15 -106.29(13)
O1 Zn1 N3 C15 -1.0(2)
N1 Zn1 N3 C15 1.93(13)
N6 Zn1 N3 C15 102.98(13)
N4 Zn1 N3 C15 176.84(13)
O2 Zn1 N4 N5 -179.87(15)
O1 Zn1 N4 N5 88.12(14)
N3 Zn1 N4 N5 -90.78(14)
N6 Zn1 N4 N5 -2.81(13)
O2 Zn1 N4 C33 2.44(13)
O1 Zn1 N4 C33 -89.57(14)
N3 Zn1 N4 C33 91.53(14)
N6 Zn1 N4 C33 179.51(15)
C33 N4 N5 C34 179.81(17)
Zn1 N4 N5 C34 2.3(2)
O2 Zn1 N6 C38 -172.11(16)
O1 Zn1 N6 C38 81.91(19)
N1 Zn1 N6 C38 5.8(2)
N3 Zn1 N6 C38 -68.52(19)
N4 Zn1 N6 C38 -177.8(2)
O2 Zn1 N6 C34 8.3(2)
O1 Zn1 N6 C34 -97.65(14)
N1 Zn1 N6 C34 -173.72(14)
N3 Zn1 N6 C34 111.91(14)
N4 Zn1 N6 C34 2.64(14)
Zn1 O1 C1 C14 0.5(2)
Zn1 O1 C1 C2 -179.11(13)
O1 C1 C2 C3 -2.4(3)
C14 C1 C2 C3 177.97(18)
O1 C1 C2 C7 178.28(17)
C14 C1 C2 C7 -1.4(3)
C7 C2 C3 C4 1.1(3)
C1 C2 C3 C4 -178.23(18)
C2 C3 C4 C5 0.3(3)
C3 C4 C5 C6 -1.8(3)
C4 C5 C6 C7 1.9(3)
C5 C6 C7 C2 -0.5(3)
C5 C6 C7 C8 178.77(19)
C3 C2 C7 C6 -1.0(3)
C1 C2 C7 C6 178.37(18)
C3 C2 C7 C8 179.73(18)
C1 C2 C7 C8 -1.0(3)
C6 C7 C8 C9 5.2(3)
C2 C7 C8 C9 -175.48(18)
C6 C7 C8 C13 -175.89(18)
C2 C7 C8 C13 3.4(3)
C13 C8 C9 C10 1.2(3)
C7 C8 C9 C10 -179.9(2)
C8 C9 C10 C11 0.3(4)
C9 C10 C11 C12 -1.2(4)
C10 C11 C12 C13 0.4(3)
C11 C12 C13 C8 1.2(3)
C11 C12 C13 C14 -176.18(19)
C9 C8 C13 C12 -2.0(3)
C7 C8 C13 C12 179.15(18)
C9 C8 C13 C14 175.48(18)
C7 C8 C13 C14 -3.4(3)
N2 N1 C14 C1 -177.17(16)
Zn1 N1 C14 C1 2.5(2)
N2 N1 C14 C13 -1.2(3)
Zn1 N1 C14 C13 178.48(15)
O1 C1 C14 N1 -2.0(3)
C2 C1 C14 N1 177.58(16)
O1 C1 C14 C13 -178.31(17)
C2 C1 C14 C13 1.3(3)
C12 C13 C14 N1 2.8(3)
C8 C13 C14 N1 -174.51(18)
C12 C13 C14 C1 178.39(18)
C8 C13 C14 C1 1.1(3)
C19 N3 C15 C16 -0.5(3)
Zn1 N3 C15 C16 177.03(15)
C19 N3 C15 N2 179.28(17)
Zn1 N3 C15 N2 -3.2(2)
N1 N2 C15 N3 2.7(2)
N1 N2 C15 C16 -177.52(17)
N3 C15 C16 C17 0.2(3)
N2 C15 C16 C17 -179.59(18)
C15 C16 C17 C18 0.3(3)
C16 C17 C18 C19 -0.5(3)
C15 N3 C19 C18 0.3(3)
Zn1 N3 C19 C18 -176.78(15)
C17 C18 C19 N3 0.2(3)
Zn1 O2 C20 C33 1.0(2)
Zn1 O2 C20 C21 -178.50(13)
O2 C20 C21 C26 177.66(18)
C33 C20 C21 C26 -1.9(3)
O2 C20 C21 C22 -0.1(3)
C33 C20 C21 C22 -179.60(17)
C26 C21 C22 C23 -0.9(3)
C20 C21 C22 C23 176.86(19)
C21 C22 C23 C24 -0.3(3)
C22 C23 C24 C25 1.2(3)
C23 C24 C25 C26 -1.0(3)
C22 C21 C26 C25 1.1(3)
C20 C21 C26 C25 -176.56(18)
C22 C21 C26 C27 179.22(18)
C20 C21 C26 C27 1.5(3)
C24 C25 C26 C21 -0.2(3)
C24 C25 C26 C27 -178.2(2)
C21 C26 C27 C28 179.69(19)
C25 C26 C27 C28 -2.3(3)
C21 C26 C27 C32 -1.0(3)
C25 C26 C27 C32 176.94(19)
C32 C27 C28 C29 0.0(3)
C26 C27 C28 C29 179.2(2)
C27 C28 C29 C30 -0.7(4)
C28 C29 C30 C31 0.8(4)
C29 C30 C31 C32 -0.3(4)
C30 C31 C32 C27 -0.4(3)
C30 C31 C32 C33 -180.0(2)
C28 C27 C32 C31 0.5(3)
C26 C27 C32 C31 -178.76(18)
C28 C27 C32 C33 -179.83(19)
C26 C27 C32 C33 0.9(3)
N5 N4 C33 C20 179.82(17)
Zn1 N4 C33 C20 -2.6(2)
N5 N4 C33 C32 -1.4(3)
Zn1 N4 C33 C32 176.19(16)
O2 C20 C33 N4 1.1(3)
C21 C20 C33 N4 -179.40(16)
O2 C20 C33 C32 -177.79(18)
C21 C20 C33 C32 1.7(3)
C31 C32 C33 N4 -0.3(3)
C27 C32 C33 N4 -179.92(18)
C31 C32 C33 C20 178.37(18)
C27 C32 C33 C20 -1.3(3)
C38 N6 C34 C35 -2.8(3)
Zn1 N6 C34 C35 176.81(16)
C38 N6 C34 N5 177.85(19)
Zn1 N6 C34 N5 -2.5(2)
N4 N5 C34 N6 0.2(3)
N4 N5 C34 C35 -179.14(18)
N6 C34 C35 C36 2.4(3)
N5 C34 C35 C36 -178.3(2)
C34 C35 C36 C37 -0.4(4)
C35 C36 C37 C38 -1.1(4)
C34 N6 C38 C37 1.3(3)
Zn1 N6 C38 C37 -178.27(18)
C36 C37 C38 N6 0.7(4)
C3S O1S C2S C1S 176.5(3)
C2S O1S C3S C4S -179.6(3)
